data_7006546
loop_
_publ_author_name
'Sarazin, Yann'
'Howard, Ruth H.'
'Hughes, David L.'
'Humphrey, Simon M.'
'Bochmann, Manfred'

_publ_section_title
;
 Titanium, zinc and alkaline-earth metal complexes supported by bulky
 O,N,N,O-multidentate ligands: syntheses, characterisation and activity
 in cyclic ester polymerisation.
;
_journal_issue 2
_journal_name_full 'Dalton transactions (Cambridge, England : 2003)'
_journal_page_first 340
_journal_page_last 350
_journal_paper_doi 10.1039/b511851d
_journal_year 2006
_chemical_formula_moiety 'C42 H42 Ca F10 N2 O4, 2/3(C7 H8)'
_chemical_formula_structural '[Ca(thf)2{OC6H3tBu-6-(CHNC6F5)-2}2].toluene'
_chemical_formula_sum 'C46.67 H47.33 Ca F10 N2 O4'
_chemical_formula_weight 930.28
_chemical_name_common 'Complex 7'
_chemical_name_systematic
;
?
;
_space_group_IT_number 148
_symmetry_cell_setting trigonal
_symmetry_space_group_name_Hall '-R 3'
_symmetry_space_group_name_H-M 'R -3 :H'
_atom_sites_solution_hydrogens geom
_atom_sites_solution_primary direct
_atom_sites_solution_secondary difmap
_audit_creation_method SHELXL-97
_cell_angle_alpha 90.00
_cell_angle_beta 90.00
_cell_angle_gamma 120.00
_cell_formula_units_Z 9
_cell_length_a 28.728(4)
_cell_length_b 28.728(4)
_cell_length_c 13.871(3)
_cell_measurement_temperature 140(1)
_cell_volume 9914(3)
_computing_cell_refinement 'DENZO/CELL (Otwinowski and Minor, 1985)'
_computing_data_collection 'MSC R-Axis-II control software'
_computing_data_reduction 'DENZO, SCALEPACK (Otwinowski and Minor, 1985)'
_computing_molecular_graphics 'ORTEP (Johnson, 1971)'
_computing_publication_material 'SHELXL (Sheldrick, 1997)'
_computing_structure_refinement 'SHELXL (Sheldrick, 1997)'
_computing_structure_solution 'SHELXS (Sheldrick, 1997)'
_diffrn_ambient_temperature 140(1)
_diffrn_measured_fraction_theta_full 0.996
_diffrn_measured_fraction_theta_max 0.996
_diffrn_measurement_device 'Rigaku R-Axis-IIc'
_diffrn_measurement_method 'image-plate oscillation photos'
_diffrn_radiation_monochromator graphite
_diffrn_radiation_source 'rotating anode'
_diffrn_radiation_type Mo-K\a
_diffrn_radiation_wavelength 0.71073
_diffrn_reflns_av_R_equivalents 0.1388
_diffrn_reflns_av_sigmaI/netI 0.1036
_diffrn_reflns_limit_h_max 34
_diffrn_reflns_limit_h_min -34
_diffrn_reflns_limit_k_max 33
_diffrn_reflns_limit_k_min -34
_diffrn_reflns_limit_l_max 16
_diffrn_reflns_limit_l_min -16
_diffrn_reflns_number 18625
_diffrn_reflns_theta_full 25.40
_diffrn_reflns_theta_max 25.40
_diffrn_reflns_theta_min 1.42
_diffrn_standards_decay_% 0
_exptl_absorpt_coefficient_mu 0.231
_exptl_absorpt_correction_type 'not applied'
_exptl_crystal_colour 'pale yellow'
_exptl_crystal_density_diffrn 1.402
_exptl_crystal_density_method 'not measured'
_exptl_crystal_description 'square prisms'
_exptl_crystal_F_000 4350
_exptl_crystal_size_max 0.25
_exptl_crystal_size_mid 0.10
_exptl_crystal_size_min 0.10
_refine_diff_density_max 0.643
_refine_diff_density_min -0.270
_refine_diff_density_rms 0.063
_refine_ls_extinction_method none
_refine_ls_goodness_of_fit_ref 0.887
_refine_ls_hydrogen_treatment mixed
_refine_ls_matrix_type full
_refine_ls_number_parameters 301
_refine_ls_number_reflns 4044
_refine_ls_number_restraints 0
_refine_ls_restrained_S_all 0.887
_refine_ls_R_factor_all 0.1080
_refine_ls_R_factor_gt 0.0531
_refine_ls_shift/su_max 0.000
_refine_ls_shift/su_mean 0.000
_refine_ls_structure_factor_coef Fsqd
_refine_ls_weighting_details 'w = [\s^2^(Fo^2^)+(0.0686P)^2^]-1 where P=(Fo^2^+2Fc^2^)/3'
_refine_ls_weighting_scheme calc
_refine_ls_wR_factor_gt 0.1244
_refine_ls_wR_factor_ref 0.1381
_reflns_number_gt 2177
_reflns_number_total 4044
_reflns_threshold_expression I>2sigma(I)
_cod_data_source_file b511851d.txt
_cod_data_source_block yanns3
_cod_depositor_comments
;
The following automatic conversions were performed:
'_symmetry_cell_setting' value 'Trigonal' changed to 'trigonal' according
to '/home/saulius/struct/CIF-dictionaries/cif_core.dic' dictionary named
'cif_core.dic' version 2.4.1 from 2010-06-29.

Automatic conversion script
Id: cif_fix_enum 1527 2010-12-29 10:47:43Z saulius 
;
_cod_original_sg_symbol_H-M 'R -3'
_cod_database_code 7006546

loop_
_symmetry_equiv_pos_as_xyz
'x, y, z'
'-y, x-y, z'
'-x+y, -x, z'
'x+2/3, y+1/3, z+1/3'
'-y+2/3, x-y+1/3, z+1/3'
'-x+y+2/3, -x+1/3, z+1/3'
'x+1/3, y+2/3, z+2/3'
'-y+1/3, x-y+2/3, z+2/3'
'-x+y+1/3, -x+2/3, z+2/3'
'-x, -y, -z'
'y, -x+y, -z'
'x-y, x, -z'
'-x+2/3, -y+1/3, -z+1/3'
'y+2/3, -x+y+1/3, -z+1/3'
'x-y+2/3, x+1/3, -z+1/3'
'-x+1/3, -y+2/3, -z+2/3'
'y+1/3, -x+y+2/3, -z+2/3'
'x-y+1/3, x+2/3, -z+2/3'

loop_
_atom_site_label
_atom_site_type_symbol
_atom_site_fract_x
_atom_site_fract_y
_atom_site_fract_z
_atom_site_U_iso_or_equiv
_atom_site_adp_type
_atom_site_occupancy
_atom_site_symmetry_multiplicity
_atom_site_calc_flag
_atom_site_refinement_flags
_atom_site_disorder_assembly
_atom_site_disorder_group
Ca Ca 0.5000 0.0000 0.5000 0.0384(2) Uani 1 2 d S . .
O1 O 0.52801(8) 0.04597(8) 0.36298(12) 0.0386(5) Uani 1 1 d . . .
C11 C 0.53664(11) 0.08948(11) 0.32180(19) 0.0355(7) Uani 1 1 d . . .
C12 C 0.53375(11) 0.13078(11) 0.37492(19) 0.0378(7) Uani 1 1 d . . .
C13 C 0.53976(13) 0.17684(12) 0.3288(2) 0.0469(8) Uani 1 1 d . . .
H13 H 0.5370 0.2028 0.3642 0.056 Uiso 1 1 calc R . .
C14 C 0.54962(13) 0.18383(13) 0.2324(2) 0.0498(8) Uani 1 1 d . . .
H14 H 0.5523 0.2138 0.2016 0.060 Uiso 1 1 calc R . .
C15 C 0.55564(12) 0.14572(12) 0.1804(2) 0.0448(8) Uani 1 1 d . . .
H15 H 0.5636 0.1518 0.1151 0.054 Uiso 1 1 calc R . .
C16 C 0.55033(11) 0.09944(11) 0.22090(18) 0.0357(7) Uani 1 1 d . . .
C161 C 0.55904(11) 0.05974(12) 0.16241(19) 0.0394(7) Uani 1 1 d . . .
C162 C 0.60333(12) 0.05232(13) 0.2073(2) 0.0458(8) Uani 1 1 d . . .
H16A H 0.6083 0.0271 0.1697 0.069 Uiso 1 1 calc R . .
H16B H 0.5934 0.0390 0.2719 0.069 Uiso 1 1 calc R . .
H16C H 0.6362 0.0862 0.2086 0.069 Uiso 1 1 calc R . .
C163 C 0.57648(14) 0.07931(13) 0.0586(2) 0.0523(8) Uani 1 1 d . . .
H16D H 0.5815 0.0533 0.0239 0.079 Uiso 1 1 calc R . .
H16E H 0.6096 0.1130 0.0596 0.079 Uiso 1 1 calc R . .
H16F H 0.5492 0.0839 0.0274 0.079 Uiso 1 1 calc R . .
C164 C 0.50736(12) 0.00544(12) 0.1560(2) 0.0470(8) Uani 1 1 d . . .
H16G H 0.5138 -0.0190 0.1189 0.070 Uiso 1 1 calc R . .
H16H H 0.4799 0.0099 0.1254 0.070 Uiso 1 1 calc R . .
H16I H 0.4959 -0.0088 0.2197 0.070 Uiso 1 1 calc R . .
C120 C 0.52675(11) 0.12974(12) 0.4768(2) 0.0421(7) Uani 1 1 d . . .
H120 H 0.5296 0.1608 0.5036 0.051 Uiso 1 1 calc R . .
N2 N 0.51696(9) 0.09163(10) 0.53702(15) 0.0404(6) Uani 1 1 d . . .
C21 C 0.51632(12) 0.10523(12) 0.63563(19) 0.0414(7) Uani 1 1 d . . .
C22 C 0.56289(13) 0.13486(15) 0.6865(2) 0.0584(9) Uani 1 1 d . . .
F22 F 0.61028(8) 0.15286(11) 0.64293(15) 0.0952(8) Uani 1 1 d . . .
C23 C 0.56241(15) 0.14624(16) 0.7833(2) 0.0627(10) Uani 1 1 d . . .
F23 F 0.60846(9) 0.17443(11) 0.83105(15) 0.1022(9) Uani 1 1 d . . .
C24 C 0.51456(15) 0.12937(14) 0.8285(2) 0.0520(9) Uani 1 1 d . . .
F24 F 0.51375(9) 0.14062(8) 0.92228(12) 0.0701(6) Uani 1 1 d . . .
C25 C 0.46813(14) 0.10045(13) 0.7794(2) 0.0482(8) Uani 1 1 d . . .
F25 F 0.42084(8) 0.08399(8) 0.82387(13) 0.0714(6) Uani 1 1 d . . .
C26 C 0.46911(13) 0.08800(12) 0.6842(2) 0.0428(7) Uani 1 1 d . . .
F26 F 0.42238(7) 0.05809(7) 0.63748(12) 0.0562(5) Uani 1 1 d . . .
O3 O 0.58864(8) 0.03178(9) 0.54928(15) 0.0550(6) Uani 1 1 d . B .
C31 C 0.60623(13) 0.01364(15) 0.6298(2) 0.0623(10) Uani 1 1 d . B .
H31A H 0.5873 -0.0253 0.6320 0.075 Uiso 1 1 calc R . .
H31B H 0.5996 0.0269 0.6895 0.075 Uiso 1 1 calc R . .
C32 C 0.66443(14) 0.03509(17) 0.6162(3) 0.0721(11) Uani 1 1 d . . .
H32A H 0.6728 0.0063 0.6151 0.086 Uiso 0.50 1 calc PR A 1
H32B H 0.6849 0.0601 0.6672 0.086 Uiso 0.50 1 calc PR A 1
H32C H 0.6829 0.0421 0.6776 0.086 Uiso 0.50 1 calc PR A 2
H32D H 0.6712 0.0105 0.5792 0.086 Uiso 0.50 1 calc PR A 2
C33A C 0.6764(4) 0.0637(5) 0.5182(8) 0.089(3) Uani 0.50 1 d P B 1
H33A H 0.7095 0.0980 0.5216 0.107 Uiso 0.50 1 calc PR B 1
H33B H 0.6804 0.0420 0.4690 0.107 Uiso 0.50 1 calc PR B 1
C33B C 0.6807(4) 0.0838(4) 0.5645(7) 0.062(3) Uani 0.50 1 d P B 2
H33C H 0.7136 0.0944 0.5291 0.074 Uiso 0.50 1 calc PR B 2
H33D H 0.6865 0.1125 0.6082 0.074 Uiso 0.50 1 calc PR B 2
C34 C 0.63500(13) 0.07119(16) 0.4965(3) 0.0679(11) Uani 1 1 d . . .
H34A H 0.6279 0.0668 0.4278 0.081 Uiso 0.50 1 calc PR B 1
H34B H 0.6434 0.1072 0.5146 0.081 Uiso 0.50 1 calc PR B 1
H34C H 0.6324 0.1030 0.4830 0.081 Uiso 0.50 1 calc PR B 2
H34D H 0.6392 0.0565 0.4363 0.081 Uiso 0.50 1 calc PR B 2
C51 C 0.9982(8) 0.0447(8) 0.2312(14) 0.142(6) Uiso 0.35 1 d P . .
C52 C 1.0248(9) 0.0599(8) 0.3424(14) 0.142(7) Uiso 0.37 1 d P . .
C53 C 0.9992(8) 0.0614(8) 0.3090(14) 0.156(6) Uiso 0.45 1 d P . .
C54 C 0.993(3) 0.010(3) 0.3005(15) 0.156(12) Uiso 0.28 1 d P . .
C55 C 0.978(2) 0.020(2) 0.363(3) 0.162(16) Uiso 0.17 1 d P . .
C56 C 1.0000 0.0000 0.1754(17) 0.145(7) Uiso 0.57 3 d SP . .
C57 C 1.0000 0.0000 0.0833(19) 0.165(9) Uiso 0.48 3 d SP . .

loop_
_atom_site_aniso_label
_atom_site_aniso_U_11
_atom_site_aniso_U_22
_atom_site_aniso_U_33
_atom_site_aniso_U_23
_atom_site_aniso_U_13
_atom_site_aniso_U_12
Ca 0.0354(5) 0.0458(5) 0.0308(4) 0.0052(4) 0.0006(4) 0.0180(4)
O1 0.0456(12) 0.0411(12) 0.0307(10) 0.0047(9) 0.0029(9) 0.0228(10)
C11 0.0324(16) 0.0393(17) 0.0346(16) 0.0013(14) -0.0033(13) 0.0178(14)
C12 0.0394(17) 0.0412(17) 0.0325(15) -0.0007(13) -0.0009(13) 0.0197(14)
C13 0.060(2) 0.0457(19) 0.0423(18) -0.0017(15) 0.0028(15) 0.0317(17)
C14 0.067(2) 0.0450(19) 0.0416(18) 0.0066(15) -0.0018(16) 0.0308(17)
C15 0.054(2) 0.0475(19) 0.0331(16) 0.0018(14) -0.0021(14) 0.0256(16)
C16 0.0367(16) 0.0403(17) 0.0291(15) -0.0003(13) -0.0019(13) 0.0184(14)
C161 0.0468(18) 0.0459(18) 0.0287(15) 0.0027(13) -0.0005(13) 0.0255(15)
C162 0.0510(19) 0.055(2) 0.0374(16) 0.0052(15) 0.0030(14) 0.0310(17)
C163 0.069(2) 0.065(2) 0.0305(16) 0.0012(15) 0.0016(15) 0.0390(19)
C164 0.052(2) 0.0492(19) 0.0433(17) -0.0074(15) -0.0085(15) 0.0279(17)
C120 0.0447(18) 0.0460(18) 0.0397(17) -0.0034(15) -0.0016(14) 0.0257(15)
N2 0.0423(15) 0.0491(15) 0.0313(13) -0.0011(12) 0.0012(11) 0.0240(13)
C21 0.0495(19) 0.0516(19) 0.0294(15) 0.0000(14) 0.0021(14) 0.0299(16)
C22 0.045(2) 0.092(3) 0.0411(18) -0.0164(18) -0.0045(16) 0.0354(19)
F22 0.0441(12) 0.163(2) 0.0609(13) -0.0430(14) -0.0077(10) 0.0385(14)
C23 0.064(2) 0.091(3) 0.0435(19) -0.0217(19) -0.0189(19) 0.047(2)
F23 0.0792(16) 0.173(3) 0.0594(14) -0.0513(16) -0.0306(12) 0.0665(17)
C24 0.080(3) 0.068(2) 0.0279(17) -0.0036(16) 0.0001(17) 0.052(2)
F24 0.1133(17) 0.0895(15) 0.0319(10) -0.0053(10) 0.0000(10) 0.0690(14)
C25 0.062(2) 0.055(2) 0.0383(17) 0.0054(16) 0.0142(17) 0.0371(18)
F25 0.0769(14) 0.0823(15) 0.0550(12) 0.0011(10) 0.0270(11) 0.0398(12)
C26 0.049(2) 0.0474(18) 0.0378(17) 0.0008(15) 0.0012(15) 0.0289(17)
F26 0.0455(11) 0.0643(12) 0.0509(11) -0.0003(9) 0.0068(9) 0.0216(10)
O3 0.0339(12) 0.0679(15) 0.0527(13) 0.0197(11) -0.0019(10) 0.0176(11)
C31 0.053(2) 0.072(2) 0.064(2) 0.0168(19) -0.0092(18) 0.0324(19)
C32 0.059(2) 0.088(3) 0.076(3) -0.015(2) -0.019(2) 0.042(2)
C33A 0.048(6) 0.130(11) 0.085(9) 0.024(7) 0.018(6) 0.043(7)
C33B 0.028(4) 0.064(6) 0.069(7) -0.024(5) -0.002(4) 0.004(4)
C34 0.038(2) 0.083(3) 0.059(2) 0.012(2) 0.0015(18) 0.013(2)

loop_
_atom_type_symbol
_atom_type_description
_atom_type_scat_dispersion_real
_atom_type_scat_dispersion_imag
_atom_type_scat_source
C C 0.0033 0.0016 'International Tables Vol C Tables 4.2.6.8 and 6.1.1.4'
H H 0.0000 0.0000 'International Tables Vol C Tables 4.2.6.8 and 6.1.1.4'
N N 0.0061 0.0033 'International Tables Vol C Tables 4.2.6.8 and 6.1.1.4'
O O 0.0106 0.0060 'International Tables Vol C Tables 4.2.6.8 and 6.1.1.4'
F F 0.0171 0.0103 'International Tables Vol C Tables 4.2.6.8 and 6.1.1.4'
Ca Ca 0.2262 0.3064 'International Tables Vol C Tables 4.2.6.8 and 6.1.1.4'

loop_
_geom_angle_atom_site_label_1
_geom_angle_atom_site_label_2
_geom_angle_atom_site_label_3
_geom_angle
_geom_angle_site_symmetry_1
_geom_angle_site_symmetry_3
_geom_angle_publ_flag
O1 Ca O1 180.0 . 10_656 ?
O1 Ca O3 91.02(7) . . ?
O1 Ca O3 88.98(7) 10_656 . ?
O1 Ca O3 88.98(7) . 10_656 ?
O1 Ca O3 91.02(7) 10_656 10_656 ?
O3 Ca O3 180.0 . 10_656 ?
O1 Ca N2 74.08(7) . . ?
O1 Ca N2 105.91(7) 10_656 . ?
O3 Ca N2 85.83(8) . . ?
O3 Ca N2 94.17(8) 10_656 . ?
O1 Ca N2 105.92(7) . 10_656 ?
O1 Ca N2 74.09(7) 10_656 10_656 ?
O3 Ca N2 94.17(8) . 10_656 ?
O3 Ca N2 85.83(8) 10_656 10_656 ?
N2 Ca N2 180.0 . 10_656 ?
C11 O1 Ca 142.85(18) . . ?
O1 C11 C12 121.0(2) . . ?
O1 C11 C16 121.8(3) . . ?
C12 C11 C16 117.2(2) . . ?
C13 C12 C120 115.0(3) . . ?
C13 C12 C11 121.1(3) . . ?
C120 C12 C11 123.9(3) . . ?
C14 C13 C12 120.5(3) . . ?
C14 C13 H13 119.8 . . ?
C12 C13 H13 119.8 . . ?
C13 C14 C15 119.4(3) . . ?
C13 C14 H14 120.3 . . ?
C15 C14 H14 120.3 . . ?
C16 C15 C14 123.3(3) . . ?
C16 C15 H15 118.3 . . ?
C14 C15 H15 118.3 . . ?
C15 C16 C11 118.3(3) . . ?
C15 C16 C161 121.7(2) . . ?
C11 C16 C161 120.0(2) . . ?
C16 C161 C162 110.4(2) . . ?
C16 C161 C164 110.9(2) . . ?
C162 C161 C164 109.5(2) . . ?
C16 C161 C163 111.8(2) . . ?
C162 C161 C163 107.0(2) . . ?
C164 C161 C163 107.0(2) . . ?
C161 C162 H16A 109.5 . . ?
C161 C162 H16B 109.5 . . ?
H16A C162 H16B 109.5 . . ?
C161 C162 H16C 109.5 . . ?
H16A C162 H16C 109.5 . . ?
H16B C162 H16C 109.5 . . ?
C161 C163 H16D 109.5 . . ?
C161 C163 H16E 109.5 . . ?
H16D C163 H16E 109.5 . . ?
C161 C163 H16F 109.5 . . ?
H16D C163 H16F 109.5 . . ?
H16E C163 H16F 109.5 . . ?
C161 C164 H16G 109.5 . . ?
C161 C164 H16H 109.5 . . ?
H16G C164 H16H 109.5 . . ?
C161 C164 H16I 109.5 . . ?
H16G C164 H16I 109.5 . . ?
H16H C164 H16I 109.5 . . ?
N2 C120 C12 128.9(3) . . ?
N2 C120 H120 115.6 . . ?
C12 C120 H120 115.6 . . ?
C120 N2 C21 114.5(2) . . ?
C120 N2 Ca 127.60(19) . . ?
C21 N2 Ca 117.86(18) . . ?
C26 C21 C22 117.1(3) . . ?
C26 C21 N2 121.4(3) . . ?
C22 C21 N2 121.5(3) . . ?
F22 C22 C21 119.8(3) . . ?
F22 C22 C23 118.5(3) . . ?
C21 C22 C23 121.7(3) . . ?
F23 C23 C24 120.5(3) . . ?
F23 C23 C22 120.1(3) . . ?
C24 C23 C22 119.4(3) . . ?
F24 C24 C25 120.4(3) . . ?
F24 C24 C23 119.8(3) . . ?
C25 C24 C23 119.9(3) . . ?
F25 C25 C24 119.9(3) . . ?
F25 C25 C26 119.9(3) . . ?
C24 C25 C26 120.2(3) . . ?
F26 C26 C21 119.2(3) . . ?
F26 C26 C25 119.1(3) . . ?
C21 C26 C25 121.7(3) . . ?
C31 O3 C34 109.1(2) . . ?
C31 O3 Ca 126.99(18) . . ?
C34 O3 Ca 123.78(18) . . ?
O3 C31 C32 106.3(3) . . ?
O3 C31 H31A 110.5 . . ?
C32 C31 H31A 110.5 . . ?
O3 C31 H31B 110.5 . . ?
C32 C31 H31B 110.5 . . ?
H31A C31 H31B 108.7 . . ?
C33B C32 C31 102.7(5) . . ?
C33B C32 C33A 32.3(5) . . ?
C31 C32 C33A 103.9(5) . . ?
C33B C32 H32A 136.8 . . ?
C31 C32 H32A 111.0 . . ?
C33A C32 H32A 111.0 . . ?
C33B C32 H32B 82.0 . . ?
C31 C32 H32B 111.0 . . ?
C33A C32 H32B 111.0 . . ?
H32A C32 H32B 109.0 . . ?
C33B C32 H32C 111.2 . . ?
C31 C32 H32C 111.2 . . ?
C33A C32 H32C 135.5 . . ?
H32A C32 H32C 81.2 . . ?
H32B C32 H32C 30.6 . . ?
C33B C32 H32D 111.2 . . ?
C31 C32 H32D 111.2 . . ?
C33A C32 H32D 81.3 . . ?
H32A C32 H32D 31.1 . . ?
H32B C32 H32D 131.1 . . ?
H32C C32 H32D 109.1 . . ?
C34 C33A C32 107.7(7) . . ?
C34 C33A H33A 110.2 . . ?
C32 C33A H33A 110.2 . . ?
C34 C33A H33B 110.2 . . ?
C32 C33A H33B 110.2 . . ?
H33A C33A H33B 108.5 . . ?
C32 C33B C34 105.1(6) . . ?
C32 C33B H33C 110.7 . . ?
C34 C33B H33C 110.7 . . ?
C32 C33B H33D 110.7 . . ?
C34 C33B H33D 110.7 . . ?
H33C C33B H33D 108.8 . . ?
C33A C34 O3 107.7(6) . . ?
C33A C34 C33B 33.2(5) . . ?
O3 C34 C33B 102.8(5) . . ?
C33A C34 H34A 110.2 . . ?
O3 C34 H34A 110.2 . . ?
C33B C34 H34A 138.4 . . ?
C33A C34 H34B 110.2 . . ?
O3 C34 H34B 110.2 . . ?
C33B C34 H34B 82.0 . . ?
H34A C34 H34B 108.5 . . ?
C33A C34 H34C 133.1 . . ?
O3 C34 H34C 111.2 . . ?
C33B C34 H34C 111.2 . . ?
H34A C34 H34C 79.8 . . ?
H34B C34 H34C 30.9 . . ?
C33A C34 H34D 79.2 . . ?
O3 C34 H34D 111.2 . . ?
C33B C34 H34D 111.2 . . ?
H34A C34 H34D 32.9 . . ?
H34B C34 H34D 131.9 . . ?
H34C C34 H34D 109.1 . . ?
C53 C51 C54 67(2) . . ?
C53 C51 C56 144(2) . . ?
C54 C51 C56 77.3(19) . . ?
C53 C51 C52 30.2(13) . . ?
C54 C51 C52 53(3) . . ?
C56 C51 C52 118.9(18) . . ?
C53 C51 C54 78(2) . 3_765 ?
C54 C51 C54 24(3) . 3_765 ?
C56 C51 C54 66(2) . 3_765 ?
C52 C51 C54 53.6(19) . 3_765 ?
C53 C51 C54 83.4(17) . 2_645 ?
C54 C51 C54 16.4(15) . 2_645 ?
C56 C51 C54 61.1(16) . 2_645 ?
C52 C51 C54 67.3(11) . 2_645 ?
C54 C51 C54 22.9(17) 3_765 2_645 ?
C53 C51 C55 39.5(18) . . ?
C54 C51 C55 31(2) . . ?
C56 C51 C55 107(2) . . ?
C52 C51 C55 41.0(16) . . ?
C54 C51 C55 51.7(15) 3_765 . ?
C54 C51 C55 47(2) 2_645 . ?
C53 C52 C55 69(3) . . ?
C53 C52 C54 72(2) . . ?
C55 C52 C54 47(2) . . ?
C53 C52 C55 139(4) . 3_765 ?
C55 C52 C55 83(4) . 3_765 ?
C54 C52 C55 66(3) . 3_765 ?
C53 C52 C54 98(3) . 3_765 ?
C55 C52 C54 69(3) . 3_765 ?
C54 C52 C54 29(3) . 3_765 ?
C55 C52 C54 42(2) 3_765 3_765 ?
C53 C52 C51 41.7(18) . . ?
C55 C52 C51 80(3) . . ?
C54 C52 C51 50.4(15) . . ?
C55 C52 C51 106(2) 3_765 . ?
C54 C52 C51 64.9(16) 3_765 . ?
C53 C52 C54 86(3) . 2_645 ?
C55 C52 C54 50(3) . 2_645 ?
C54 C52 C54 14(3) . 2_645 ?
C55 C52 C54 53(3) 3_765 2_645 ?
C54 C52 C54 19(2) 3_765 2_645 ?
C51 C52 C54 62.3(14) . 2_645 ?
C52 C53 C51 108(3) . . ?
C52 C53 C55 71(3) . . ?
C51 C53 C55 105(3) . . ?
C52 C53 C54 70(3) . . ?
C51 C53 C54 61.8(15) . . ?
C55 C53 C54 47(2) . . ?
C52 C53 C54 54(2) . 3_765 ?
C51 C53 C54 64.2(14) . 3_765 ?
C55 C53 C54 57(2) . 3_765 ?
C54 C53 C54 20(4) . 3_765 ?
C54 C54 C54 59.99(3) 3_765 2_645 ?
C54 C54 C55 124(6) 3_765 . ?
C54 C54 C55 115(9) 2_645 . ?
C54 C54 C51 109(9) 3_765 . ?
C54 C54 C51 133.7(17) 2_645 . ?
C55 C54 C51 108(5) . . ?
C54 C54 C52 87(10) 3_765 . ?
C54 C54 C52 140(8) 2_645 . ?
C55 C54 C52 62(4) . . ?
C51 C54 C52 77(4) . . ?
C54 C54 C53 120(10) 3_765 . ?
C54 C54 C53 175.1(14) 2_645 . ?
C55 C54 C53 61(4) . . ?
C51 C54 C53 51(2) . . ?
C52 C54 C53 37.5(19) . . ?
C54 C54 C55 39(5) 3_765 3_765 ?
C54 C54 C55 81(8) 2_645 3_765 ?
C55 C54 C55 86(5) . 3_765 ?
C51 C54 C55 119(5) . 3_765 ?
C52 C54 C55 58(3) . 3_765 ?
C53 C54 C55 96(4) . 3_765 ?
C54 C54 C52 118(9) 3_765 2_645 ?
C54 C54 C52 63(10) 2_645 2_645 ?
C55 C54 C52 64(5) . 2_645 ?
C51 C54 C52 127(4) . 2_645 ?
C52 C54 C52 125(2) . 2_645 ?
C53 C54 C52 115(3) . 2_645 ?
C55 C54 C52 112(3) 3_765 2_645 ?
C54 C54 C55 71(8) 3_765 2_645 ?
C54 C54 C55 33(3) 2_645 2_645 ?
C55 C54 C55 83(5) . 2_645 ?
C51 C54 C55 165(5) . 2_645 ?
C52 C54 C55 118(3) . 2_645 ?
C53 C54 C55 142(3) . 2_645 ?
C55 C54 C55 70(3) 3_765 2_645 ?
C52 C54 C55 48(2) 2_645 2_645 ?
C54 C54 C51 93(8) 3_765 2_645 ?
C54 C54 C51 47(7) 2_645 2_645 ?
C55 C54 C51 123(8) . 2_645 ?
C51 C54 C51 95(2) . 2_645 ?
C52 C54 C51 171(3) . 2_645 ?
C53 C54 C51 137(3) . 2_645 ?
C55 C54 C51 126(3) 3_765 2_645 ?
C52 C54 C51 61(3) 2_645 2_645 ?
C55 C54 C51 71(3) 2_645 2_645 ?
C54 C54 C56 77.8(10) 3_765 . ?
C54 C54 C56 77.8(10) 2_645 . ?
C55 C54 C56 158(5) . . ?
C51 C54 C56 56.1(14) . . ?
C52 C54 C56 121(4) . . ?
C53 C54 C56 107(3) . . ?
C55 C54 C56 114(3) 3_765 . ?
C52 C54 C56 112(4) 2_645 . ?
C55 C54 C56 111(3) 2_645 . ?
C51 C54 C56 51.2(13) 2_645 . ?
C54 C54 C53 100(10) 3_765 2_645 ?
C54 C54 C53 40(10) 2_645 2_645 ?
C55 C54 C53 91(6) . 2_645 ?
C51 C54 C53 126(4) . 2_645 ?
C52 C54 C53 151(3) . 2_645 ?
C53 C54 C53 139(4) . 2_645 ?
C55 C54 C53 112(3) 3_765 2_645 ?
C52 C54 C53 27.8(15) 2_645 2_645 ?
C55 C54 C53 42(2) 2_645 2_645 ?
C51 C54 C53 37.6(16) 2_645 2_645 ?
C56 C54 C53 89(2) . 2_645 ?
C54 C55 C53 73(4) . . ?
C54 C55 C52 71(5) . . ?
C53 C55 C52 41(2) . . ?
C54 C55 C52 75(6) . 2_645 ?
C53 C55 C52 132(4) . 2_645 ?
C52 C55 C52 145(4) . 2_645 ?
C54 C55 C54 26(4) . 2_645 ?
C53 C55 C54 99(3) . 2_645 ?
C52 C55 C54 90(3) . 2_645 ?
C52 C55 C54 55(2) 2_645 2_645 ?
C54 C55 C54 23(3) . 3_765 ?
C53 C55 C54 81(4) . 3_765 ?
C52 C55 C54 63(3) . 3_765 ?
C52 C55 C54 83(3) 2_645 3_765 ?
C54 C55 C54 28(2) 2_645 3_765 ?
C54 C55 C55 58(4) . 3_765 ?
C53 C55 C55 88(4) . 3_765 ?
C52 C55 C55 51(3) . 3_765 ?
C52 C55 C55 104(3) 2_645 3_765 ?
C54 C55 C55 57(3) 2_645 3_765 ?
C54 C55 C55 35.5(15) 3_765 3_765 ?
C54 C55 C55 62(4) . 2_645 ?
C53 C55 C55 133(3) . 2_645 ?
C52 C55 C55 110(3) . 2_645 ?
C52 C55 C55 45(3) 2_645 2_645 ?
C54 C55 C55 35.7(17) 2_645 2_645 ?
C54 C55 C55 53(3) 3_765 2_645 ?
C55 C55 C55 60.001(3) 3_765 2_645 ?
C54 C55 C51 41(3) . . ?
C53 C55 C51 36.0(17) . . ?
C52 C55 C51 59(3) . . ?
C52 C55 C51 98(3) 2_645 . ?
C54 C55 C51 66.4(18) 2_645 . ?
C54 C55 C51 58(2) 3_765 . ?
C55 C55 C51 83(2) 3_765 . ?
C55 C55 C51 102.1(15) 2_645 . ?
C57 C56 C51 120.6(11) . 3_765 ?
C57 C56 C51 120.6(11) . . ?
C51 C56 C51 96.4(14) 3_765 . ?
C57 C56 C51 120.6(11) . 2_645 ?
C51 C56 C51 96.4(14) 3_765 2_645 ?
C51 C56 C51 96.4(14) . 2_645 ?
C57 C56 C54 165.9(11) . . ?
C51 C56 C54 71(2) 3_765 . ?
C51 C56 C54 46.5(16) . . ?
C51 C56 C54 62(3) 2_645 . ?
C57 C56 C54 165.9(11) . 3_765 ?
C51 C56 C54 46.5(16) 3_765 3_765 ?
C51 C56 C54 62(3) . 3_765 ?
C51 C56 C54 71(2) 2_645 3_765 ?
C54 C56 C54 24.3(19) . 3_765 ?
C57 C56 C54 165.9(11) . 2_645 ?
C51 C56 C54 62(3) 3_765 2_645 ?
C51 C56 C54 71(2) . 2_645 ?
C51 C56 C54 46.5(16) 2_645 2_645 ?
C54 C56 C54 24.3(19) . 2_645 ?
C54 C56 C54 24.3(19) 3_765 2_645 ?

loop_
_geom_bond_atom_site_label_1
_geom_bond_atom_site_label_2
_geom_bond_distance
_geom_bond_site_symmetry_2
_geom_bond_publ_flag
Ca O1 2.2229(18) . ?
Ca O1 2.2229(18) 10_656 ?
Ca O3 2.3369(19) . ?
Ca O3 2.3369(19) 10_656 ?
Ca N2 2.479(2) . ?
Ca N2 2.479(2) 10_656 ?
O1 C11 1.281(3) . ?
C11 C12 1.434(4) . ?
C11 C16 1.443(4) . ?
C12 C13 1.401(4) . ?
C12 C120 1.426(4) . ?
C13 C14 1.360(4) . ?
C13 H13 0.9300 . ?
C14 C15 1.392(4) . ?
C14 H14 0.9300 . ?
C15 C16 1.380(4) . ?
C15 H15 0.9300 . ?
C16 C161 1.519(4) . ?
C161 C162 1.524(4) . ?
C161 C164 1.526(4) . ?
C161 C163 1.536(4) . ?
C162 H16A 0.9600 . ?
C162 H16B 0.9600 . ?
C162 H16C 0.9600 . ?
C163 H16D 0.9600 . ?
C163 H16E 0.9600 . ?
C163 H16F 0.9600 . ?
C164 H16G 0.9600 . ?
C164 H16H 0.9600 . ?
C164 H16I 0.9600 . ?
C120 N2 1.291(4) . ?
C120 H120 0.9300 . ?
N2 C21 1.425(3) . ?
C21 C26 1.366(4) . ?
C21 C22 1.369(4) . ?
C22 F22 1.335(4) . ?
C22 C23 1.383(4) . ?
C23 F23 1.332(4) . ?
C23 C24 1.361(5) . ?
C24 F24 1.344(3) . ?
C24 C25 1.351(4) . ?
C25 F25 1.345(3) . ?
C25 C26 1.372(4) . ?
C26 F26 1.344(3) . ?
O3 C31 1.427(3) . ?
O3 C34 1.443(4) . ?
C31 C32 1.477(5) . ?
C31 H31A 0.9700 . ?
C31 H31B 0.9700 . ?
C32 C33B 1.426(12) . ?
C32 C33A 1.536(11) . ?
C32 H32A 0.9700 . ?
C32 H32B 0.9700 . ?
C32 H32C 0.9700 . ?
C32 H32D 0.9700 . ?
C33A C34 1.344(12) . ?
C33A H33A 0.9700 . ?
C33A H33B 0.9700 . ?
C33B C34 1.506(11) . ?
C33B H33C 0.9700 . ?
C33B H33D 0.9700 . ?
C34 H34A 0.9700 . ?
C34 H34B 0.9700 . ?
C34 H34C 0.9700 . ?
C34 H34D 0.9700 . ?
C51 C53 1.18(2) . ?
C51 C54 1.33(4) . ?
C51 C56 1.52(2) . ?
C51 C52 1.68(3) . ?
C51 C54 1.73(7) 3_765 ?
C51 C54 1.93(4) 2_645 ?
C51 C55 1.94(5) . ?
C52 C53 0.89(3) . ?
C52 C55 1.29(6) . ?
C52 C54 1.38(7) . ?
C52 C55 1.43(5) 3_765 ?
C52 C54 1.54(8) 3_765 ?
C52 C54 2.01(4) 2_645 ?
C53 C55 1.27(5) . ?
C53 C54 1.39(5) . ?
C53 C54 1.88(8) 3_765 ?
C54 C54 0.75(6) 3_765 ?
C54 C54 0.75(6) 2_645 ?
C54 C55 1.06(4) . ?
C54 C55 1.54(8) 3_765 ?
C54 C52 1.54(8) 2_645 ?
C54 C55 1.61(6) 2_645 ?
C54 C51 1.73(7) 2_645 ?
C54 C56 1.79(3) . ?
C54 C53 1.88(8) 2_645 ?
C55 C52 1.43(5) 2_645 ?
C55 C54 1.54(8) 2_645 ?
C55 C54 1.61(6) 3_765 ?
C55 C55 1.81(8) 3_765 ?
C55 C55 1.81(8) 2_645 ?
C56 C57 1.28(3) . ?
C56 C51 1.52(2) 3_765 ?
C56 C51 1.52(2) 2_645 ?
C56 C54 1.79(3) 3_765 ?
C56 C54 1.79(3) 2_645 ?

loop_
_geom_torsion_atom_site_label_1
_geom_torsion_atom_site_label_2
_geom_torsion_atom_site_label_3
_geom_torsion_atom_site_label_4
_geom_torsion
_geom_torsion_site_symmetry_1
_geom_torsion_site_symmetry_2
_geom_torsion_site_symmetry_3
_geom_torsion_site_symmetry_4
_geom_torsion_publ_flag
O1 Ca O1 C11 26.3(3) 10_656 . . . ?
O3 Ca O1 C11 -98.9(3) . . . . ?
O3 Ca O1 C11 81.1(3) 10_656 . . . ?
N2 Ca O1 C11 -13.6(3) . . . . ?
N2 Ca O1 C11 166.4(3) 10_656 . . . ?
Ca O1 C11 C12 8.3(4) . . . . ?
Ca O1 C11 C16 -172.56(19) . . . . ?
O1 C11 C12 C13 -175.9(3) . . . . ?
C16 C11 C12 C13 5.0(4) . . . . ?
O1 C11 C12 C120 6.5(4) . . . . ?
C16 C11 C12 C120 -172.6(3) . . . . ?
C120 C12 C13 C14 176.4(3) . . . . ?
C11 C12 C13 C14 -1.4(5) . . . . ?
C12 C13 C14 C15 -2.3(5) . . . . ?
C13 C14 C15 C16 2.3(5) . . . . ?
C14 C15 C16 C11 1.5(4) . . . . ?
C14 C15 C16 C161 -177.9(3) . . . . ?
O1 C11 C16 C15 175.9(3) . . . . ?
C12 C11 C16 C15 -4.9(4) . . . . ?
O1 C11 C16 C161 -4.7(4) . . . . ?
C12 C11 C16 C161 174.5(2) . . . . ?
C15 C16 C161 C162 121.8(3) . . . . ?
C11 C16 C161 C162 -57.6(3) . . . . ?
C15 C16 C161 C164 -116.6(3) . . . . ?
C11 C16 C161 C164 64.0(3) . . . . ?
C15 C16 C161 C163 2.8(4) . . . . ?
C11 C16 C161 C163 -176.6(2) . . . . ?
C13 C12 C120 N2 175.2(3) . . . . ?
C11 C12 C120 N2 -7.1(5) . . . . ?
C12 C120 N2 C21 175.4(3) . . . . ?
C12 C120 N2 Ca -4.4(4) . . . . ?
O1 Ca N2 C120 10.1(2) . . . . ?
O1 Ca N2 C120 -169.9(2) 10_656 . . . ?
O3 Ca N2 C120 102.4(2) . . . . ?
O3 Ca N2 C120 -77.6(2) 10_656 . . . ?
N2 Ca N2 C120 -179(35) 10_656 . . . ?
O1 Ca N2 C21 -169.6(2) . . . . ?
O1 Ca N2 C21 10.4(2) 10_656 . . . ?
O3 Ca N2 C21 -77.4(2) . . . . ?
O3 Ca N2 C21 102.6(2) 10_656 . . . ?
N2 Ca N2 C21 1(35) 10_656 . . . ?
C120 N2 C21 C26 102.3(3) . . . . ?
Ca N2 C21 C26 -77.9(3) . . . . ?
C120 N2 C21 C22 -79.5(4) . . . . ?
Ca N2 C21 C22 100.3(3) . . . . ?
C26 C21 C22 F22 -179.9(3) . . . . ?
N2 C21 C22 F22 1.8(5) . . . . ?
C26 C21 C22 C23 1.0(5) . . . . ?
N2 C21 C22 C23 -177.2(3) . . . . ?
F22 C22 C23 F23 -0.2(6) . . . . ?
C21 C22 C23 F23 178.9(3) . . . . ?
F22 C22 C23 C24 178.4(3) . . . . ?
C21 C22 C23 C24 -2.5(6) . . . . ?
F23 C23 C24 F24 -0.9(5) . . . . ?
C22 C23 C24 F24 -179.5(3) . . . . ?
F23 C23 C24 C25 -179.5(3) . . . . ?
C22 C23 C24 C25 1.9(5) . . . . ?
F24 C24 C25 F25 1.7(5) . . . . ?
C23 C24 C25 F25 -179.7(3) . . . . ?
F24 C24 C25 C26 -178.5(3) . . . . ?
C23 C24 C25 C26 0.1(5) . . . . ?
C22 C21 C26 F26 -179.0(3) . . . . ?
N2 C21 C26 F26 -0.7(4) . . . . ?
C22 C21 C26 C25 1.1(5) . . . . ?
N2 C21 C26 C25 179.3(3) . . . . ?
F25 C25 C26 F26 -1.8(4) . . . . ?
C24 C25 C26 F26 178.4(3) . . . . ?
F25 C25 C26 C21 178.1(3) . . . . ?
C24 C25 C26 C21 -1.7(5) . . . . ?
O1 Ca O3 C31 -169.8(3) . . . . ?
O1 Ca O3 C31 10.2(3) 10_656 . . . ?
O3 Ca O3 C31 47(2) 10_656 . . . ?
N2 Ca O3 C31 116.2(3) . . . . ?
N2 Ca O3 C31 -63.8(3) 10_656 . . . ?
O1 Ca O3 C34 5.3(3) . . . . ?
O1 Ca O3 C34 -174.7(3) 10_656 . . . ?
O3 Ca O3 C34 -138(2) 10_656 . . . ?
N2 Ca O3 C34 -68.7(3) . . . . ?
N2 Ca O3 C34 111.3(3) 10_656 . . . ?
C34 O3 C31 C32 -10.3(4) . . . . ?
Ca O3 C31 C32 165.4(2) . . . . ?
O3 C31 C32 C33B 29.9(5) . . . . ?
O3 C31 C32 C33A -3.2(6) . . . . ?
C33B C32 C33A C34 -75.2(14) . . . . ?
C31 C32 C33A C34 16.7(10) . . . . ?
C31 C32 C33B C34 -37.5(6) . . . . ?
C33A C32 C33B C34 58.4(10) . . . . ?
C32 C33A C34 O3 -23.3(10) . . . . ?
C32 C33A C34 C33B 63.1(11) . . . . ?
C31 O3 C34 C33A 21.8(7) . . . . ?
Ca O3 C34 C33A -154.1(6) . . . . ?
C31 O3 C34 C33B -12.4(5) . . . . ?
Ca O3 C34 C33B 171.7(4) . . . . ?
C32 C33B C34 C33A -71.4(14) . . . . ?
C32 C33B C34 O3 31.4(7) . . . . ?
C54 C51 C52 C53 -109(4) . . . . ?
C56 C51 C52 C53 -152(3) . . . . ?
C54 C51 C52 C53 -140(4) 3_765 . . . ?
C54 C51 C52 C53 -118(4) 2_645 . . . ?
C55 C51 C52 C53 -69(3) . . . . ?
C53 C51 C52 C55 69(3) . . . . ?
C54 C51 C52 C55 -41(4) . . . . ?
C56 C51 C52 C55 -84(3) . . . . ?
C54 C51 C52 C55 -71(3) 3_765 . . . ?
C54 C51 C52 C55 -50(4) 2_645 . . . ?
C53 C51 C52 C54 109(4) . . . . ?
C56 C51 C52 C54 -43(3) . . . . ?
C54 C51 C52 C54 -30(4) 3_765 . . . ?
C54 C51 C52 C54 -9(5) 2_645 . . . ?
C55 C51 C52 C54 41(4) . . . . ?
C53 C51 C52 C55 149(5) . . . 3_765 ?
C54 C51 C52 C55 40(3) . . . 3_765 ?
C56 C51 C52 C55 -3(3) . . . 3_765 ?
C54 C51 C52 C55 9(3) 3_765 . . 3_765 ?
C54 C51 C52 C55 31(3) 2_645 . . 3_765 ?
C55 C51 C52 C55 80(4) . . . 3_765 ?
C53 C51 C52 C54 140(4) . . . 3_765 ?
C54 C51 C52 C54 30(4) . . . 3_765 ?
C56 C51 C52 C54 -13(2) . . . 3_765 ?
C54 C51 C52 C54 21(2) 2_645 . . 3_765 ?
C55 C51 C52 C54 71(3) . . . 3_765 ?
C53 C51 C52 C54 118(4) . . . 2_645 ?
C54 C51 C52 C54 9(5) . . . 2_645 ?
C56 C51 C52 C54 -34(3) . . . 2_645 ?
C54 C51 C52 C54 -21(2) 3_765 . . 2_645 ?
C55 C51 C52 C54 50(4) . . . 2_645 ?
C55 C52 C53 C51 -100(3) . . . . ?
C54 C52 C53 C51 -50(3) . . . . ?
C55 C52 C53 C51 -48(7) 3_765 . . . ?
C54 C52 C53 C51 -36(3) 3_765 . . . ?
C54 C52 C53 C51 -51(3) 2_645 . . . ?
C54 C52 C53 C55 50(2) . . . . ?
C55 C52 C53 C55 51(6) 3_765 . . . ?
C54 C52 C53 C55 63(3) 3_765 . . . ?
C51 C52 C53 C55 100(3) . . . . ?
C54 C52 C53 C55 48(3) 2_645 . . . ?
C55 C52 C53 C54 -50(2) . . . . ?
C55 C52 C53 C54 1(6) 3_765 . . . ?
C54 C52 C53 C54 14(3) 3_765 . . . ?
C51 C52 C53 C54 50(3) . . . . ?
C54 C52 C53 C54 -1(3) 2_645 . . . ?
C55 C52 C53 C54 -63(3) . . . 3_765 ?
C54 C52 C53 C54 -14(3) . . . 3_765 ?
C55 C52 C53 C54 -12(5) 3_765 . . 3_765 ?
C51 C52 C53 C54 36(3) . . . 3_765 ?
C54 C52 C53 C54 -15.0(13) 2_645 . . 3_765 ?
C54 C51 C53 C52 55(4) . . . . ?
C56 C51 C53 C52 44(5) . . . . ?
C54 C51 C53 C52 32(3) 3_765 . . . ?
C54 C51 C53 C52 55(3) 2_645 . . . ?
C55 C51 C53 C52 74(3) . . . . ?
C54 C51 C53 C55 -19(5) . . . . ?
C56 C51 C53 C55 -31(5) . . . . ?
C52 C51 C53 C55 -74(3) . . . . ?
C54 C51 C53 C55 -42(3) 3_765 . . . ?
C54 C51 C53 C55 -19(3) 2_645 . . . ?
C56 C51 C53 C54 -11(4) . . . . ?
C52 C51 C53 C54 -55(4) . . . . ?
C54 C51 C53 C54 -23(5) 3_765 . . . ?
C54 C51 C53 C54 0(5) 2_645 . . . ?
C55 C51 C53 C54 19(5) . . . . ?
C54 C51 C53 C54 23(5) . . . 3_765 ?
C56 C51 C53 C54 12(3) . . . 3_765 ?
C52 C51 C53 C54 -32(3) . . . 3_765 ?
C54 C51 C53 C54 22.6(19) 2_645 . . 3_765 ?
C55 C51 C53 C54 42(3) . . . 3_765 ?
C53 C51 C54 C54 -113(10) . . . 3_765 ?
C56 C51 C54 C54 60(9) . . . 3_765 ?
C52 C51 C54 C54 -82(11) . . . 3_765 ?
C54 C51 C54 C54 66(8) 2_645 . . 3_765 ?
C55 C51 C54 C54 -137(16) . . . 3_765 ?
C53 C51 C54 C54 -180(100) . . . 2_645 ?
C56 C51 C54 C54 -7(17) . . . 2_645 ?
C52 C51 C54 C54 -149(19) . . . 2_645 ?
C54 C51 C54 C54 -66(8) 3_765 . . 2_645 ?
C55 C51 C54 C54 156(23) . . . 2_645 ?
C53 C51 C54 C55 24(6) . . . . ?
C56 C51 C54 C55 -163(7) . . . . ?
C52 C51 C54 C55 55(5) . . . . ?
C54 C51 C54 C55 137(16) 3_765 . . . ?
C54 C51 C54 C55 -156(23) 2_645 . . . ?
C53 C51 C54 C52 -31.0(17) . . . . ?
C56 C51 C54 C52 142(3) . . . . ?
C54 C51 C54 C52 82(11) 3_765 . . . ?
C54 C51 C54 C52 149(19) 2_645 . . . ?
C55 C51 C54 C52 -55(5) . . . . ?
C56 C51 C54 C53 173(3) . . . . ?
C52 C51 C54 C53 31.0(17) . . . . ?
C54 C51 C54 C53 113(10) 3_765 . . . ?
C54 C51 C54 C53 180(100) 2_645 . . . ?
C55 C51 C54 C53 -24(6) . . . . ?
C53 C51 C54 C55 -72(3) . . . 3_765 ?
C56 C51 C54 C55 101(3) . . . 3_765 ?
C52 C51 C54 C55 -41(3) . . . 3_765 ?
C54 C51 C54 C55 41(10) 3_765 . . 3_765 ?
C54 C51 C54 C55 108(17) 2_645 . . 3_765 ?
C55 C51 C54 C55 -96(7) . . . 3_765 ?
C53 C51 C54 C52 94(3) . . . 2_645 ?
C56 C51 C54 C52 -93(3) . . . 2_645 ?
C52 C51 C54 C52 125(3) . . . 2_645 ?
C54 C51 C54 C52 -153(11) 3_765 . . 2_645 ?
C54 C51 C54 C52 -87(19) 2_645 . . 2_645 ?
C55 C51 C54 C52 70(6) . . . 2_645 ?
C53 C51 C54 C55 159(19) . . . 2_645 ?
C56 C51 C54 C55 -28(18) . . . 2_645 ?
C52 C51 C54 C55 -170(19) . . . 2_645 ?
C54 C51 C54 C55 -88(13) 3_765 . . 2_645 ?
C54 C51 C54 C55 -22(11) 2_645 . . 2_645 ?
C55 C51 C54 C55 135(23) . . . 2_645 ?
C53 C51 C54 C51 151(4) . . . 2_645 ?
C56 C51 C54 C51 -35.6(14) . . . 2_645 ?
C52 C51 C54 C51 -178(4) . . . 2_645 ?
C54 C51 C54 C51 -95(8) 3_765 . . 2_645 ?
C54 C51 C54 C51 -29(16) 2_645 . . 2_645 ?
C55 C51 C54 C51 127(8) . . . 2_645 ?
C53 C51 C54 C56 -173(3) . . . . ?
C52 C51 C54 C56 -142(3) . . . . ?
C54 C51 C54 C56 -60(9) 3_765 . . . ?
C54 C51 C54 C56 7(17) 2_645 . . . ?
C55 C51 C54 C56 163(7) . . . . ?
C53 C51 C54 C53 128(4) . . . 2_645 ?
C56 C51 C54 C53 -58(3) . . . 2_645 ?
C52 C51 C54 C53 159(4) . . . 2_645 ?
C54 C51 C54 C53 -118(8) 3_765 . . 2_645 ?
C54 C51 C54 C53 -52(16) 2_645 . . 2_645 ?
C55 C51 C54 C53 105(9) . . . 2_645 ?
C53 C52 C54 C54 152(6) . . . 3_765 ?
C55 C52 C54 C54 -131(5) . . . 3_765 ?
C55 C52 C54 C54 -27(4) 3_765 . . 3_765 ?
C51 C52 C54 C54 110(6) . . . 3_765 ?
C54 C52 C54 C54 -34(9) 2_645 . . 3_765 ?
C53 C52 C54 C54 -174(14) . . . 2_645 ?
C55 C52 C54 C54 -97(13) . . . 2_645 ?
C55 C52 C54 C54 7(13) 3_765 . . 2_645 ?
C54 C52 C54 C54 34(9) 3_765 . . 2_645 ?
C51 C52 C54 C54 145(14) . . . 2_645 ?
C53 C52 C54 C55 -77(4) . . . . ?
C55 C52 C54 C55 104(6) 3_765 . . . ?
C54 C52 C54 C55 131(5) 3_765 . . . ?
C51 C52 C54 C55 -118(5) . . . . ?
C54 C52 C54 C55 97(13) 2_645 . . . ?
C53 C52 C54 C51 41(2) . . . . ?
C55 C52 C54 C51 118(5) . . . . ?
C55 C52 C54 C51 -138(3) 3_765 . . . ?
C54 C52 C54 C51 -110(6) 3_765 . . . ?
C54 C52 C54 C51 -145(14) 2_645 . . . ?
C55 C52 C54 C53 77(4) . . . . ?
C55 C52 C54 C53 -179(4) 3_765 . . . ?
C54 C52 C54 C53 -152(6) 3_765 . . . ?
C51 C52 C54 C53 -41(2) . . . . ?
C54 C52 C54 C53 174(14) 2_645 . . . ?
C53 C52 C54 C55 179(4) . . . 3_765 ?
C55 C52 C54 C55 -104(6) . . . 3_765 ?
C54 C52 C54 C55 27(4) 3_765 . . 3_765 ?
C51 C52 C54 C55 138(3) . . . 3_765 ?
C54 C52 C54 C55 -7(13) 2_645 . . 3_765 ?
C53 C52 C54 C52 -85(4) . . . 2_645 ?
C55 C52 C54 C52 -8(4) . . . 2_645 ?
C55 C52 C54 C52 96(4) 3_765 . . 2_645 ?
C54 C52 C54 C52 124(4) 3_765 . . 2_645 ?
C51 C52 C54 C52 -126(4) . . . 2_645 ?
C54 C52 C54 C52 89(12) 2_645 . . 2_645 ?
C53 C52 C54 C55 -141(4) . . . 2_645 ?
C55 C52 C54 C55 -64(4) . . . 2_645 ?
C55 C52 C54 C55 40(4) 3_765 . . 2_645 ?
C54 C52 C54 C55 67(3) 3_765 . . 2_645 ?
C51 C52 C54 C55 177(5) . . . 2_645 ?
C54 C52 C54 C55 32(11) 2_645 . . 2_645 ?
C53 C52 C54 C51 56(24) . . . 2_645 ?
C55 C52 C54 C51 133(26) . . . 2_645 ?
C55 C52 C54 C51 -123(24) 3_765 . . 2_645 ?
C54 C52 C54 C51 -96(28) 3_765 . . 2_645 ?
C51 C52 C54 C51 15(23) . . . 2_645 ?
C54 C52 C54 C51 -130(35) 2_645 . . 2_645 ?
C53 C52 C54 C56 78(3) . . . . ?
C55 C52 C54 C56 155(5) . . . . ?
C55 C52 C54 C56 -101(3) 3_765 . . . ?
C54 C52 C54 C56 -74(6) 3_765 . . . ?
C51 C52 C54 C56 36.2(19) . . . . ?
C54 C52 C54 C56 -109(15) 2_645 . . . ?
C53 C52 C54 C53 -103(6) . . . 2_645 ?
C55 C52 C54 C53 -26(5) . . . 2_645 ?
C55 C52 C54 C53 78(7) 3_765 . . 2_645 ?
C54 C52 C54 C53 105(5) 3_765 . . 2_645 ?
C51 C52 C54 C53 -144(8) . . . 2_645 ?
C54 C52 C54 C53 71(10) 2_645 . . 2_645 ?
C52 C53 C54 C54 -33(3) . . . 3_765 ?
C51 C53 C54 C54 91(3) . . . 3_765 ?
C55 C53 C54 C54 -115(4) . . . 3_765 ?
C52 C53 C54 C54 55(100) . . . 2_645 ?
C51 C53 C54 C54 179(100) . . . 2_645 ?
C55 C53 C54 C54 -27(100) . . . 2_645 ?
C54 C53 C54 C54 88(100) 3_765 . . 2_645 ?
C52 C53 C54 C55 82(4) . . . . ?
C51 C53 C54 C55 -154(6) . . . . ?
C54 C53 C54 C55 115(4) 3_765 . . . ?
C52 C53 C54 C51 -124(3) . . . . ?
C55 C53 C54 C51 154(6) . . . . ?
C54 C53 C54 C51 -91(3) 3_765 . . . ?
C51 C53 C54 C52 124(3) . . . . ?
C55 C53 C54 C52 -82(4) . . . . ?
C54 C53 C54 C52 33(3) 3_765 . . . ?
C52 C53 C54 C55 -1(3) . . . 3_765 ?
C51 C53 C54 C55 124(4) . . . 3_765 ?
C55 C53 C54 C55 -83(5) . . . 3_765 ?
C54 C53 C54 C55 32.2(17) 3_765 . . 3_765 ?
C52 C53 C54 C52 117(3) . . . 2_645 ?
C51 C53 C54 C52 -119(4) . . . 2_645 ?
C55 C53 C54 C52 35(4) . . . 2_645 ?
C54 C53 C54 C52 150(2) 3_765 . . 2_645 ?
C52 C53 C54 C55 64(8) . . . 2_645 ?
C51 C53 C54 C55 -171(9) . . . 2_645 ?
C55 C53 C54 C55 -18(7) . . . 2_645 ?
C54 C53 C54 C55 97(7) 3_765 . . 2_645 ?
C52 C53 C54 C51 -169(6) . . . 2_645 ?
C51 C53 C54 C51 -45(5) . . . 2_645 ?
C55 C53 C54 C51 109(9) . . . 2_645 ?
C54 C53 C54 C51 -136(7) 3_765 . . 2_645 ?
C52 C53 C54 C56 -119(4) . . . . ?
C51 C53 C54 C56 6(2) . . . . ?
C55 C53 C54 C56 160(7) . . . . ?
C54 C53 C54 C56 -86(5) 3_765 . . . ?
C52 C53 C54 C53 133(3) . . . 2_645 ?
C51 C53 C54 C53 -103(4) . . . 2_645 ?
C55 C53 C54 C53 51(5) . . . 2_645 ?
C54 C53 C54 C53 166(4) 3_765 . . 2_645 ?
C54 C54 C55 C53 108(16) 3_765 . . . ?
C54 C54 C55 C53 178(13) 2_645 . . . ?
C51 C54 C55 C53 -21(5) . . . . ?
C52 C54 C55 C53 43(2) . . . . ?
C55 C54 C55 C53 99(4) 3_765 . . . ?
C52 C54 C55 C53 -144(3) 2_645 . . . ?
C55 C54 C55 C53 169(4) 2_645 . . . ?
C51 C54 C55 C53 -130(4) 2_645 . . . ?
C56 C54 C55 C53 -61(20) . . . . ?
C53 C54 C55 C53 -150(2) 2_645 . . . ?
C54 C54 C55 C52 65(16) 3_765 . . . ?
C54 C54 C55 C52 135(12) 2_645 . . . ?
C51 C54 C55 C52 -64(6) . . . . ?
C53 C54 C55 C52 -43(2) . . . . ?
C55 C54 C55 C52 56(3) 3_765 . . . ?
C52 C54 C55 C52 173(3) 2_645 . . . ?
C55 C54 C55 C52 126(3) 2_645 . . . ?
C51 C54 C55 C52 -172(3) 2_645 . . . ?
C56 C54 C55 C52 -104(20) . . . . ?
C53 C54 C55 C52 168(2) 2_645 . . . ?
C54 C54 C55 C52 -108(15) 3_765 . . 2_645 ?
C54 C54 C55 C52 -38(12) 2_645 . . 2_645 ?
C51 C54 C55 C52 123(5) . . . 2_645 ?
C52 C54 C55 C52 -173(3) . . . 2_645 ?
C53 C54 C55 C52 144(3) . . . 2_645 ?
C55 C54 C55 C52 -117(2) 3_765 . . 2_645 ?
C55 C54 C55 C52 -47(3) 2_645 . . 2_645 ?
C51 C54 C55 C52 15(4) 2_645 . . 2_645 ?
C56 C54 C55 C52 83(20) . . . 2_645 ?
C53 C54 C55 C52 -6(2) 2_645 . . 2_645 ?
C54 C54 C55 C54 -69(4) 3_765 . . 2_645 ?
C51 C54 C55 C54 161(17) . . . 2_645 ?
C52 C54 C55 C54 -135(12) . . . 2_645 ?
C53 C54 C55 C54 -178(13) . . . 2_645 ?
C55 C54 C55 C54 -79(11) 3_765 . . 2_645 ?
C52 C54 C55 C54 38(12) 2_645 . . 2_645 ?
C55 C54 C55 C54 -8(11) 2_645 . . 2_645 ?
C51 C54 C55 C54 53(13) 2_645 . . 2_645 ?
C56 C54 C55 C54 121(31) . . . 2_645 ?
C53 C54 C55 C54 33(11) 2_645 . . 2_645 ?
C54 C54 C55 C54 69(4) 2_645 . . 3_765 ?
C51 C54 C55 C54 -129(20) . . . 3_765 ?
C52 C54 C55 C54 -65(16) . . . 3_765 ?
C53 C54 C55 C54 -108(16) . . . 3_765 ?
C55 C54 C55 C54 -10(14) 3_765 . . 3_765 ?
C52 C54 C55 C54 108(15) 2_645 . . 3_765 ?
C55 C54 C55 C54 61(14) 2_645 . . 3_765 ?
C51 C54 C55 C54 122(16) 2_645 . . 3_765 ?
C56 C54 C55 C54 -169(35) . . . 3_765 ?
C53 C54 C55 C54 102(15) 2_645 . . 3_765 ?
C54 C54 C55 C55 10(14) 3_765 . . 3_765 ?
C54 C54 C55 C55 79(11) 2_645 . . 3_765 ?
C51 C54 C55 C55 -120(6) . . . 3_765 ?
C52 C54 C55 C55 -56(3) . . . 3_765 ?
C53 C54 C55 C55 -99(4) . . . 3_765 ?
C52 C54 C55 C55 117(2) 2_645 . . 3_765 ?
C55 C54 C55 C55 71(2) 2_645 . . 3_765 ?
C51 C54 C55 C55 132(5) 2_645 . . 3_765 ?
C56 C54 C55 C55 -160(21) . . . 3_765 ?
C53 C54 C55 C55 112(3) 2_645 . . 3_765 ?
C54 C54 C55 C55 -61(14) 3_765 . . 2_645 ?
C54 C54 C55 C55 8(11) 2_645 . . 2_645 ?
C51 C54 C55 C55 170(7) . . . 2_645 ?
C52 C54 C55 C55 -126(3) . . . 2_645 ?
C53 C54 C55 C55 -169(4) . . . 2_645 ?
C55 C54 C55 C55 -71(2) 3_765 . . 2_645 ?
C52 C54 C55 C55 47(3) 2_645 . . 2_645 ?
C51 C54 C55 C55 61(3) 2_645 . . 2_645 ?
C56 C54 C55 C55 130(21) . . . 2_645 ?
C53 C54 C55 C55 41(2) 2_645 . . 2_645 ?
C54 C54 C55 C51 129(20) 3_765 . . . ?
C54 C54 C55 C51 -161(17) 2_645 . . . ?
C52 C54 C55 C51 64(6) . . . . ?
C53 C54 C55 C51 21(5) . . . . ?
C55 C54 C55 C51 120(6) 3_765 . . . ?
C52 C54 C55 C51 -123(5) 2_645 . . . ?
C55 C54 C55 C51 -170(7) 2_645 . . . ?
C51 C54 C55 C51 -108(6) 2_645 . . . ?
C56 C54 C55 C51 -40(16) . . . . ?
C53 C54 C55 C51 -129(6) 2_645 . . . ?
C52 C53 C55 C54 -81(5) . . . . ?
C51 C53 C55 C54 24(5) . . . . ?
C54 C53 C55 C54 -22(5) 3_765 . . . ?
C51 C53 C55 C52 105(3) . . . . ?
C54 C53 C55 C52 81(5) . . . . ?
C54 C53 C55 C52 59(2) 3_765 . . . ?
C52 C53 C55 C52 -130(6) . . . 2_645 ?
C51 C53 C55 C52 -26(6) . . . 2_645 ?
C54 C53 C55 C52 -49(6) . . . 2_645 ?
C54 C53 C55 C52 -71(5) 3_765 . . 2_645 ?
C52 C53 C55 C54 -80(3) . . . 2_645 ?
C51 C53 C55 C54 25(4) . . . 2_645 ?
C54 C53 C55 C54 1(6) . . . 2_645 ?
C54 C53 C55 C54 -21(2) 3_765 . . 2_645 ?
C52 C53 C55 C54 -59(2) . . . 3_765 ?
C51 C53 C55 C54 46(3) . . . 3_765 ?
C54 C53 C55 C54 22(5) . . . 3_765 ?
C52 C53 C55 C55 -24(3) . . . 3_765 ?
C51 C53 C55 C55 81(3) . . . 3_765 ?
C54 C53 C55 C55 57(4) . . . 3_765 ?
C54 C53 C55 C55 35.0(15) 3_765 . . 3_765 ?
C52 C53 C55 C55 -68(5) . . . 2_645 ?
C51 C53 C55 C55 37(6) . . . 2_645 ?
C54 C53 C55 C55 13(4) . . . 2_645 ?
C54 C53 C55 C55 -9(5) 3_765 . . 2_645 ?
C52 C53 C55 C51 -105(3) . . . . ?
C54 C53 C55 C51 -24(5) . . . . ?
C54 C53 C55 C51 -46(3) 3_765 . . . ?
C53 C52 C55 C54 85(3) . . . . ?
C55 C52 C55 C54 -64(4) 3_765 . . . ?
C54 C52 C55 C54 -23(3) 3_765 . . . ?
C51 C52 C55 C54 43(3) . . . . ?
C54 C52 C55 C54 -18(3) 2_645 . . . ?
C54 C52 C55 C53 -85(3) . . . . ?
C55 C52 C55 C53 -149(3) 3_765 . . . ?
C54 C52 C55 C53 -108(3) 3_765 . . . ?
C51 C52 C55 C53 -41.7(18) . . . . ?
C54 C52 C55 C53 -104(3) 2_645 . . . ?
C53 C52 C55 C52 97(7) . . . 2_645 ?
C54 C52 C55 C52 12(6) . . . 2_645 ?
C55 C52 C55 C52 -52(9) 3_765 . . 2_645 ?
C54 C52 C55 C52 -12(7) 3_765 . . 2_645 ?
C51 C52 C55 C52 55(7) . . . 2_645 ?
C54 C52 C55 C52 -7(6) 2_645 . . 2_645 ?
C53 C52 C55 C54 104(3) . . . 2_645 ?
C54 C52 C55 C54 18(3) . . . 2_645 ?
C55 C52 C55 C54 -45(4) 3_765 . . 2_645 ?
C54 C52 C55 C54 -5(3) 3_765 . . 2_645 ?
C51 C52 C55 C54 62(2) . . . 2_645 ?
C53 C52 C55 C54 108(3) . . . 3_765 ?
C54 C52 C55 C54 23(3) . . . 3_765 ?
C55 C52 C55 C54 -40(3) 3_765 . . 3_765 ?
C51 C52 C55 C54 66.8(17) . . . 3_765 ?
C54 C52 C55 C54 5(3) 2_645 . . 3_765 ?
C53 C52 C55 C55 149(3) . . . 3_765 ?
C54 C52 C55 C55 64(4) . . . 3_765 ?
C54 C52 C55 C55 40(3) 3_765 . . 3_765 ?
C51 C52 C55 C55 107(2) . . . 3_765 ?
C54 C52 C55 C55 45(4) 2_645 . . 3_765 ?
C53 C52 C55 C55 134(3) . . . 2_645 ?
C54 C52 C55 C55 49(3) . . . 2_645 ?
C55 C52 C55 C55 -15(3) 3_765 . . 2_645 ?
C54 C52 C55 C55 25.5(16) 3_765 . . 2_645 ?
C51 C52 C55 C55 92.3(16) . . . 2_645 ?
C54 C52 C55 C55 30(3) 2_645 . . 2_645 ?
C53 C52 C55 C51 41.7(18) . . . . ?
C54 C52 C55 C51 -43(3) . . . . ?
C55 C52 C55 C51 -107(2) 3_765 . . . ?
C54 C52 C55 C51 -66.8(17) 3_765 . . . ?
C54 C52 C55 C51 -62(2) 2_645 . . . ?
C53 C51 C55 C54 -144(9) . . . . ?
C56 C51 C55 C54 17(8) . . . . ?
C52 C51 C55 C54 -97(7) . . . . ?
C54 C51 C55 C54 -21(9) 3_765 . . . ?
C54 C51 C55 C54 9(9) 2_645 . . . ?
C54 C51 C55 C53 144(9) . . . . ?
C56 C51 C55 C53 162(3) . . . . ?
C52 C51 C55 C53 47(3) . . . . ?
C54 C51 C55 C53 123(4) 3_765 . . . ?
C54 C51 C55 C53 153(4) 2_645 . . . ?
C53 C51 C55 C52 -47(3) . . . . ?
C54 C51 C55 C52 97(8) . . . . ?
C56 C51 C55 C52 114(3) . . . . ?
C54 C51 C55 C52 76(3) 3_765 . . . ?
C54 C51 C55 C52 106(4) 2_645 . . . ?
C53 C51 C55 C52 161(5) . . . 2_645 ?
C54 C51 C55 C52 -55(7) . . . 2_645 ?
C56 C51 C55 C52 -37(3) . . . 2_645 ?
C52 C51 C55 C52 -152(4) . . . 2_645 ?
C54 C51 C55 C52 -76(3) 3_765 . . 2_645 ?
C54 C51 C55 C52 -46(3) 2_645 . . 2_645 ?
C53 C51 C55 C54 -153(4) . . . 2_645 ?
C54 C51 C55 C54 -9(9) . . . 2_645 ?
C56 C51 C55 C54 9(3) . . . 2_645 ?
C52 C51 C55 C54 -106(4) . . . 2_645 ?
C54 C51 C55 C54 -30(2) 3_765 . . 2_645 ?
C53 C51 C55 C54 -123(4) . . . 3_765 ?
C54 C51 C55 C54 21(9) . . . 3_765 ?
C56 C51 C55 C54 38(3) . . . 3_765 ?
C52 C51 C55 C54 -76(3) . . . 3_765 ?
C54 C51 C55 C54 30(2) 2_645 . . 3_765 ?
C53 C51 C55 C55 -96(5) . . . 3_765 ?
C54 C51 C55 C55 48(6) . . . 3_765 ?
C56 C51 C55 C55 65(3) . . . 3_765 ?
C52 C51 C55 C55 -49(3) . . . 3_765 ?
C54 C51 C55 C55 27(3) 3_765 . . 3_765 ?
C54 C51 C55 C55 57(3) 2_645 . . 3_765 ?
C53 C51 C55 C55 -154(5) . . . 2_645 ?
C54 C51 C55 C55 -9(6) . . . 2_645 ?
C56 C51 C55 C55 8(4) . . . 2_645 ?
C52 C51 C55 C55 -106(3) . . . 2_645 ?
C54 C51 C55 C55 -30(3) 3_765 . . 2_645 ?
C54 C51 C55 C55 0(4) 2_645 . . 2_645 ?
C53 C51 C56 C57 -177(3) . . . . ?
C54 C51 C56 C57 173(3) . . . . ?
C52 C51 C56 C57 -153.2(12) . . . . ?
C54 C51 C56 C57 -164.3(14) 3_765 . . . ?
C54 C51 C56 C57 171(2) 2_645 . . . ?
C55 C51 C56 C57 163.7(17) . . . . ?
C53 C51 C56 C51 -45(3) . . . 3_765 ?
C54 C51 C56 C51 -56(3) . . . 3_765 ?
C52 C51 C56 C51 -21.8(18) . . . 3_765 ?
C54 C51 C56 C51 -32.9(16) 3_765 . . 3_765 ?
C54 C51 C56 C51 -58(3) 2_645 . . 3_765 ?
C55 C51 C56 C51 -64.9(18) . . . 3_765 ?
C53 C51 C56 C51 52(3) . . . 2_645 ?
C54 C51 C56 C51 42(3) . . . 2_645 ?
C52 C51 C56 C51 75.4(11) . . . 2_645 ?
C54 C51 C56 C51 64.4(17) 3_765 . . 2_645 ?
C54 C51 C56 C51 39(2) 2_645 . . 2_645 ?
C55 C51 C56 C51 32(2) . . . 2_645 ?
C53 C51 C56 C54 11(4) . . . . ?
C52 C51 C56 C54 34(3) . . . . ?
C54 C51 C56 C54 23(4) 3_765 . . . ?
C54 C51 C56 C54 -2(5) 2_645 . . . ?
C55 C51 C56 C54 -9(4) . . . . ?
C53 C51 C56 C54 -12(3) . . . 3_765 ?
C54 C51 C56 C54 -23(4) . . . 3_765 ?
C52 C51 C56 C54 11.1(19) . . . 3_765 ?
C54 C51 C56 C54 -25(2) 2_645 . . 3_765 ?
C55 C51 C56 C54 -32.1(19) . . . 3_765 ?
C53 C51 C56 C54 13(4) . . . 2_645 ?
C54 C51 C56 C54 2(5) . . . 2_645 ?
C52 C51 C56 C54 36(3) . . . 2_645 ?
C54 C51 C56 C54 25(2) 3_765 . . 2_645 ?
C55 C51 C56 C54 -7(3) . . . 2_645 ?
C54 C54 C56 C57 -149.24(11) 3_765 . . . ?
C54 C54 C56 C57 149.24(16) 2_645 . . . ?
C55 C54 C56 C57 22(30) . . . . ?
C51 C54 C56 C57 -26(12) . . . . ?
C52 C54 C56 C57 -70(12) . . . . ?
C53 C54 C56 C57 -31(14) . . . . ?
C55 C54 C56 C57 -136(8) 3_765 . . . ?
C52 C54 C56 C57 95(10) 2_645 . . . ?
C55 C54 C56 C57 147(8) 2_645 . . . ?
C51 C54 C56 C57 106(10) 2_645 . . . ?
C53 C54 C56 C57 111(9) 2_645 . . . ?
C54 C54 C56 C51 -4(9) 3_765 . . 3_765 ?
C54 C54 C56 C51 -65(9) 2_645 . . 3_765 ?
C55 C54 C56 C51 167(21) . . . 3_765 ?
C51 C54 C56 C51 120(3) . . . 3_765 ?
C52 C54 C56 C51 76(3) . . . 3_765 ?
C53 C54 C56 C51 114(4) . . . 3_765 ?
C55 C54 C56 C51 9(3) 3_765 . . 3_765 ?
C52 C54 C56 C51 -120(2) 2_645 . . 3_765 ?
C55 C54 C56 C51 -68(3) 2_645 . . 3_765 ?
C51 C54 C56 C51 -108.4(8) 2_645 . . 3_765 ?
C53 C54 C56 C51 -103.9(16) 2_645 . . 3_765 ?
C54 C54 C56 C51 -123(12) 3_765 . . . ?
C54 C54 C56 C51 175(12) 2_645 . . . ?
C55 C54 C56 C51 48(19) . . . . ?
C52 C54 C56 C51 -44(2) . . . . ?
C53 C54 C56 C51 -5(2) . . . . ?
C55 C54 C56 C51 -110(5) 3_765 . . . ?
C52 C54 C56 C51 121(4) 2_645 . . . ?
C55 C54 C56 C51 173(6) 2_645 . . . ?
C51 C54 C56 C51 132(3) 2_645 . . . ?
C53 C54 C56 C51 136(4) 2_645 . . . ?
C54 C54 C56 C51 105(10) 3_765 . . 2_645 ?
C54 C54 C56 C51 43(10) 2_645 . . 2_645 ?
C55 C54 C56 C51 -84(21) . . . 2_645 ?
C51 C54 C56 C51 -132(3) . . . 2_645 ?
C52 C54 C56 C51 -176(4) . . . 2_645 ?
C53 C54 C56 C51 -137(4) . . . 2_645 ?
C55 C54 C56 C51 118(4) 3_765 . . 2_645 ?
C52 C54 C56 C51 -11.4(18) 2_645 . . 2_645 ?
C55 C54 C56 C51 41(3) 2_645 . . 2_645 ?
C53 C54 C56 C51 4.5(13) 2_645 . . 2_645 ?
C54 C54 C56 C54 -61.5(2) 2_645 . . 3_765 ?
C55 C54 C56 C54 171(30) . . . 3_765 ?
C51 C54 C56 C54 123(12) . . . 3_765 ?
C52 C54 C56 C54 80(12) . . . 3_765 ?
C53 C54 C56 C54 118(14) . . . 3_765 ?
C55 C54 C56 C54 13(8) 3_765 . . 3_765 ?
C52 C54 C56 C54 -116(10) 2_645 . . 3_765 ?
C55 C54 C56 C54 -64(8) 2_645 . . 3_765 ?
C51 C54 C56 C54 -105(10) 2_645 . . 3_765 ?
C53 C54 C56 C54 -100(9) 2_645 . . 3_765 ?
C54 C54 C56 C54 61.5(2) 3_765 . . 2_645 ?
C55 C54 C56 C54 -127(30) . . . 2_645 ?
C51 C54 C56 C54 -175(12) . . . 2_645 ?
C52 C54 C56 C54 141(12) . . . 2_645 ?
C53 C54 C56 C54 179(14) . . . 2_645 ?
C55 C54 C56 C54 75(8) 3_765 . . 2_645 ?
C52 C54 C56 C54 -55(10) 2_645 . . 2_645 ?
C55 C54 C56 C54 -2(8) 2_645 . . 2_645 ?
C51 C54 C56 C54 -43(10) 2_645 . . 2_645 ?
C53 C54 C56 C54 -39(9) 2_645 . . 2_645 ?
